data_1530589
loop_
_publ_author_name
'Pinsker, Z.G.'
'Kaverin, S.V.'

_publ_section_title
;
 The electron diffraction analysis of the structure of the hexagonal iron
 nitrides
;
_journal_name_full 'Doklady Akademii Nauk SSSR'
_journal_page_first 519
_journal_page_last 522
_journal_volume 96
_journal_year 1954
_chemical_formula_sum 'Fe2 N'
_space_group_IT_number 164
_symmetry_space_group_name_Hall '-P 3 2"'
_symmetry_space_group_name_H-M 'P -3 m 1'
_cell_angle_alpha 90
_cell_angle_beta 90
_cell_angle_gamma 120
_cell_formula_units_Z 1
_cell_length_a 2.765
_cell_length_b 2.765
_cell_length_c 4.41
_cell_volume 29.198
_citation_journal_id_ASTM DANKAS
_cod_data_source_file Pinsker_DANKAS_1954_1999.cif
_cod_data_source_block Fe2N1
_cod_original_cell_volume 29.19843
_cod_original_formula_sum 'Fe2 N1'
_cod_database_code 1530589

loop_
_symmetry_equiv_pos_as_xyz
x,y,z
-y,x-y,z
-x+y,-x,z
y,x,-z
-x,-x+y,-z
x-y,-y,-z
-x,-y,-z
y,-x+y,-z
x-y,x,-z
-y,-x,z
x,x-y,z
-x+y,y,z

loop_
_atom_site_label
_atom_site_type_symbol
_atom_site_fract_x
_atom_site_fract_y
_atom_site_fract_z
_atom_site_occupancy
_atom_site_U_iso_or_equiv
N2 N 0 0 0.5 0.25 0.0
N1 N 0 0 0 0.75 0.0
Fe1 Fe 0.3333 0.6667 0.247 1 0.0
